data_4330449
loop_
_publ_author_name
'Gregory H. Imler'
'Zhi Lu'
'Kurt A. Kistler'
'Patrick J. Carroll'
'Bradford B. Wayland'
'Michael J. Zdilla'

_publ_section_title
;
 Complexes of 2,5-Bis(\a-pyridyl)pyrrolate with Pd(II) and Pt(II): A
 Monoanionic Iso-\p-Electron Ligand Analog of Terpyridine
;
_journal_name_full 'Inorganic Chemistry'
_journal_page_first 10122
_journal_page_last 10128
_journal_paper_doi 10.1021/ic300435t
_journal_volume 51
_journal_year 2012
_chemical_formula_moiety 'C14 H11 N3'
_chemical_formula_sum 'C14 H11 N3'
_chemical_formula_weight 221.26
_chemical_name_systematic 2,5-dipyridylpyrrole
_space_group_IT_number 19
_symmetry_cell_setting orthorhombic
_symmetry_space_group_name_Hall 'P 2ac 2ab'
_symmetry_space_group_name_H-M 'P 21 21 21'
_atom_sites_solution_hydrogens geom
_atom_sites_solution_primary direct
_atom_sites_solution_secondary difmap
_audit_creation_method SHELXL-97
_cell_angle_alpha 90.00
_cell_angle_beta 90.00
_cell_angle_gamma 90.00
_cell_formula_units_Z 4
_cell_length_a 5.9045(7)
_cell_length_b 12.7669(16)
_cell_length_c 15.3114(18)
_cell_measurement_reflns_used 4225
_cell_measurement_temperature 100(2)
_cell_measurement_theta_max 27.888
_cell_measurement_theta_min 3.096
_cell_volume 1154.2(2)
_computing_cell_refinement 'SAINT (Bruker AXS)'
_computing_data_collection 'COSMO (Bruker AXS)'
_computing_data_reduction 'SADABS (Bruker AXS)'
_computing_molecular_graphics 'XP (Sheldrick, 2008)'
_computing_publication_material 'APEX2 (Bruker AXS)'
_computing_structure_refinement 'SHELXL-97 (Sheldrick, 2008)'
_computing_structure_solution 'SHELXS-97 (Sheldrick, 2008)'
_diffrn_ambient_temperature 100(2)
_diffrn_detector_area_resol_mean 8.333
_diffrn_measured_fraction_theta_full 1.000
_diffrn_measured_fraction_theta_max 1.000
_diffrn_measurement_device_type 'Bruker Kappa APEX II DUO'
_diffrn_measurement_method 'omega scans'
_diffrn_radiation_monochromator graphite
_diffrn_radiation_source 'fine-focus sealed tube'
_diffrn_radiation_type MoK\a
_diffrn_radiation_wavelength 0.71073
_diffrn_reflns_av_R_equivalents 0.0193
_diffrn_reflns_av_sigmaI/netI 0.0261
_diffrn_reflns_limit_h_max 7
_diffrn_reflns_limit_h_min -7
_diffrn_reflns_limit_k_max 14
_diffrn_reflns_limit_k_min -16
_diffrn_reflns_limit_l_max 20
_diffrn_reflns_limit_l_min -19
_diffrn_reflns_number 6749
_diffrn_reflns_theta_full 27.91
_diffrn_reflns_theta_max 27.91
_diffrn_reflns_theta_min 2.08
_exptl_absorpt_coefficient_mu 0.079
_exptl_absorpt_correction_T_max 0.9845
_exptl_absorpt_correction_T_min 0.9745
_exptl_absorpt_correction_type multi-scan
_exptl_absorpt_process_details
;
6781 Corrected reflections written to file 
 Estimated minimum and maximum transmission:  0.6891  0.7456
 The ratio of these values is more reliable than their absolute values!
 Additional spherical absorption correction applied with mu*r =  0.2000
 Lambda/2 correction factor = 0.0015
;
_exptl_crystal_colour colorless
_exptl_crystal_density_diffrn 1.273
_exptl_crystal_description block
_exptl_crystal_F_000 464
_exptl_crystal_size_max 0.33
_exptl_crystal_size_mid 0.20
_exptl_crystal_size_min 0.20
_refine_diff_density_max 0.154
_refine_diff_density_min -0.181
_refine_diff_density_rms 0.034
_refine_ls_abs_structure_details 'Flack H D (1983), Acta Cryst. A39, 876-881'
_refine_ls_abs_structure_Flack 0(2)
_refine_ls_extinction_method none
_refine_ls_goodness_of_fit_ref 1.027
_refine_ls_hydrogen_treatment constr
_refine_ls_matrix_type full
_refine_ls_number_parameters 154
_refine_ls_number_reflns 2769
_refine_ls_number_restraints 0
_refine_ls_restrained_S_all 1.027
_refine_ls_R_factor_all 0.0405
_refine_ls_R_factor_gt 0.0344
_refine_ls_shift/su_max 0.000
_refine_ls_shift/su_mean 0.000
_refine_ls_structure_factor_coef Fsqd
_refine_ls_weighting_details 'calc w=1/[\s^2^(Fo^2^)+(0.0382P)^2^+0.1960P] where P=(Fo^2^+2Fc^2^)/3'
_refine_ls_weighting_scheme calc
_refine_ls_wR_factor_gt 0.0775
_refine_ls_wR_factor_ref 0.0807
_reflns_number_gt 2510
_reflns_number_total 2769
_reflns_threshold_expression >2sigma(I)
_cod_data_source_file ic300435t_si_002_4.cif
_cod_data_source_block PDPH
_cod_database_code 4330449

loop_
_symmetry_equiv_pos_as_xyz
'x, y, z'
'x+1/2, -y+1/2, -z'
'-x, y+1/2, -z+1/2'
'-x+1/2, -y, z+1/2'

loop_
_atom_site_label
_atom_site_type_symbol
_atom_site_fract_x
_atom_site_fract_y
_atom_site_fract_z
_atom_site_U_iso_or_equiv
_atom_site_adp_type
_atom_site_occupancy
_atom_site_symmetry_multiplicity
_atom_site_calc_flag
_atom_site_refinement_flags
C1 C 0.4255(3) -0.11136(11) 0.51074(10) 0.0305(3) Uani 1 1 d .
H1A H 0.5670 -0.1362 0.4897 0.037 Uiso 1 1 calc R
C1' C 0.4266(2) 0.37018(10) 0.22845(8) 0.0257(3) Uani 1 1 d .
H1'A H 0.5716 0.3561 0.2043 0.031 Uiso 1 1 calc R
C2 C 0.3277(3) -0.16315(11) 0.58101(10) 0.0327(3) Uani 1 1 d .
H2A H 0.4002 -0.2217 0.6071 0.039 Uiso 1 1 calc R
C2' C 0.3236(3) 0.46404(11) 0.20706(9) 0.0298(3) Uani 1 1 d .
H2'A H 0.3952 0.5124 0.1688 0.036 Uiso 1 1 calc R
C3 C 0.1219(3) -0.12716(11) 0.61196(9) 0.0322(3) Uani 1 1 d .
H3A H 0.0506 -0.1604 0.6602 0.039 Uiso 1 1 calc R
C3' C 0.1134(2) 0.48559(11) 0.24287(9) 0.0301(3) Uani 1 1 d .
H3'A H 0.0382 0.5495 0.2299 0.036 Uiso 1 1 calc R
C4 C 0.0214(2) -0.04197(11) 0.57164(8) 0.0269(3) Uani 1 1 d .
H4A H -0.1200 -0.0159 0.5918 0.032 Uiso 1 1 calc R
C4' C 0.0142(3) 0.41296(10) 0.29780(9) 0.0255(3) Uani 1 1 d .
H4'A H -0.1291 0.4266 0.3236 0.031 Uiso 1 1 calc R
C5 C 0.1308(2) 0.00520(10) 0.50078(8) 0.0215(3) Uani 1 1 d .
C5' C 0.1283(2) 0.31905(10) 0.31475(7) 0.0199(3) Uani 1 1 d .
C6 C 0.0333(2) 0.09630(10) 0.45723(8) 0.0211(3) Uani 1 1 d .
C6' C 0.0312(2) 0.23905(9) 0.37173(8) 0.0201(3) Uani 1 1 d .
C7' C -0.1821(2) 0.23005(10) 0.40863(8) 0.0235(3) Uani 1 1 d .
H7'A H -0.3069 0.2757 0.3994 0.028 Uiso 1 1 calc R
C7 C -0.1795(2) 0.14041(10) 0.46260(8) 0.0232(3) Uani 1 1 d .
H7A H -0.3024 0.1150 0.4966 0.028 Uiso 1 1 calc R
N1 N 0.3324(2) -0.02835(8) 0.47077(7) 0.0258(2) Uani 1 1 d .
N1' N 0.3346(2) 0.29764(8) 0.28130(6) 0.0227(2) Uani 1 1 d .
N2 N 0.15837(19) 0.15673(8) 0.40114(6) 0.0199(2) Uani 1 1 d .
H2B H 0.2998 0.1444 0.3862 0.024 Uiso 1 1 calc R

loop_
_atom_site_aniso_label
_atom_site_aniso_U_11
_atom_site_aniso_U_22
_atom_site_aniso_U_33
_atom_site_aniso_U_23
_atom_site_aniso_U_13
_atom_site_aniso_U_12
C1 0.0309(8) 0.0255(7) 0.0350(7) -0.0001(6) -0.0011(6) 0.0033(6)
C1' 0.0269(6) 0.0296(7) 0.0207(6) -0.0008(5) 0.0009(5) -0.0033(6)
C2 0.0403(9) 0.0230(6) 0.0347(7) 0.0052(6) -0.0065(7) -0.0014(7)
C2' 0.0367(8) 0.0309(7) 0.0218(6) 0.0067(5) -0.0031(6) -0.0046(7)
C3 0.0410(9) 0.0290(7) 0.0265(6) 0.0065(6) 0.0003(6) -0.0073(7)
C3' 0.0377(8) 0.0259(7) 0.0266(6) 0.0054(5) -0.0067(6) 0.0044(6)
C4 0.0294(8) 0.0268(6) 0.0244(6) 0.0008(5) 0.0022(6) -0.0034(6)
C4' 0.0262(7) 0.0271(6) 0.0231(6) -0.0003(5) -0.0025(6) 0.0044(6)
C5 0.0252(7) 0.0195(6) 0.0198(5) -0.0029(5) -0.0015(5) -0.0047(5)
C5' 0.0231(7) 0.0216(6) 0.0150(5) -0.0022(4) -0.0034(5) -0.0003(5)
C6 0.0251(7) 0.0215(6) 0.0167(5) -0.0034(5) 0.0014(5) -0.0038(5)
C6' 0.0225(7) 0.0195(6) 0.0184(5) -0.0045(4) -0.0024(5) 0.0011(5)
C7' 0.0234(7) 0.0253(6) 0.0219(6) -0.0042(5) -0.0006(6) 0.0019(6)
C7 0.0238(7) 0.0260(6) 0.0197(6) -0.0044(5) 0.0027(6) -0.0035(6)
N1 0.0266(6) 0.0230(5) 0.0277(5) 0.0011(5) 0.0014(5) -0.0007(5)
N1' 0.0236(5) 0.0243(5) 0.0201(5) -0.0014(4) -0.0012(5) 0.0000(5)
N2 0.0210(5) 0.0202(5) 0.0184(5) -0.0015(4) 0.0012(5) -0.0001(5)

loop_
_atom_type_symbol
_atom_type_description
_atom_type_scat_dispersion_real
_atom_type_scat_dispersion_imag
_atom_type_scat_source
C C 0.0033 0.0016 'International Tables Vol C Tables 4.2.6.8 and 6.1.1.4'
H H 0.0000 0.0000 'International Tables Vol C Tables 4.2.6.8 and 6.1.1.4'
N N 0.0061 0.0033 'International Tables Vol C Tables 4.2.6.8 and 6.1.1.4'

loop_
_geom_angle_atom_site_label_1
_geom_angle_atom_site_label_2
_geom_angle_atom_site_label_3
_geom_angle
N1 C1 C2 123.99(14)
N1 C1 H1A 118.0
C2 C1 H1A 118.0
N1' C1' C2' 124.15(13)
N1' C1' H1'A 117.9
C2' C1' H1'A 117.9
C3 C2 C1 118.22(13)
C3 C2 H2A 120.9
C1 C2 H2A 120.9
C1' C2' C3' 118.21(13)
C1' C2' H2'A 120.9
C3' C2' H2'A 120.9
C2 C3 C4 119.02(13)
C2 C3 H3A 120.5
C4 C3 H3A 120.5
C4' C3' C2' 119.18(13)
C4' C3' H3'A 120.4
C2' C3' H3'A 120.4
C3 C4 C5 119.08(13)
C3 C4 H4A 120.5
C5 C4 H4A 120.5
C3' C4' C5' 118.92(13)
C3' C4' H4'A 120.5
C5' C4' H4'A 120.5
N1 C5 C4 122.43(12)
N1 C5 C6 116.52(11)
C4 C5 C6 121.02(12)
N1' C5' C4' 122.53(12)
N1' C5' C6' 116.06(11)
C4' C5' C6' 121.40(12)
N2 C6 C7 107.36(11)
N2 C6 C5 121.51(12)
C7 C6 C5 131.12(12)
N2 C6' C7' 107.52(11)
N2 C6' C5' 121.24(11)
C7' C6' C5' 131.19(12)
C6' C7' C7 107.21(12)
C6' C7' H7'A 126.4
C7 C7' H7'A 126.4
C6 C7 C7' 107.83(12)
C6 C7 H7A 126.1
C7' C7 H7A 126.1
C1 N1 C5 117.26(12)
C1' N1' C5' 116.98(11)
C6' N2 C6 110.07(11)
C6' N2 H2B 125.0
C6 N2 H2B 125.0

loop_
_geom_bond_atom_site_label_1
_geom_bond_atom_site_label_2
_geom_bond_distance
C1 N1 1.3417(18)
C1 C2 1.389(2)
C1 H1A 0.9500
C1' N1' 1.3447(16)
C1' C2' 1.3832(19)
C1' H1'A 0.9500
C2 C3 1.383(2)
C2 H2A 0.9500
C2' C3' 1.385(2)
C2' H2'A 0.9500
C3 C4 1.384(2)
C3 H3A 0.9500
C3' C4' 1.3819(19)
C3' H3'A 0.9500
C4 C5 1.3990(18)
C4 H4A 0.9500
C4' C5' 1.3996(18)
C4' H4'A 0.9500
C5 N1 1.3460(17)
C5 C6 1.4590(18)
C5' N1' 1.3493(17)
C5' C6' 1.4605(17)
C6 N2 1.3704(16)
C6 C7 1.3792(19)
C6' N2 1.3677(16)
C6' C7' 1.3854(18)
C7' C7 1.4116(18)
C7' H7'A 0.9500
C7 H7A 0.9500
N2 H2B 0.8800

loop_
_geom_torsion_atom_site_label_1
_geom_torsion_atom_site_label_2
_geom_torsion_atom_site_label_3
_geom_torsion_atom_site_label_4
_geom_torsion
N1 C1 C2 C3 -0.1(2)
N1' C1' C2' C3' 0.7(2)
C1 C2 C3 C4 0.4(2)
C1' C2' C3' C4' -0.4(2)
C2 C3 C4 C5 0.0(2)
C2' C3' C4' C5' -0.8(2)
C3 C4 C5 N1 -0.8(2)
C3 C4 C5 C6 -178.89(12)
C3' C4' C5' N1' 1.75(19)
C3' C4' C5' C6' -179.56(12)
N1 C5 C6 N2 -12.51(17)
C4 C5 C6 N2 165.66(11)
N1 C5 C6 C7 169.23(13)
C4 C5 C6 C7 -12.6(2)
N1' C5' C6' N2 10.97(16)
C4' C5' C6' N2 -167.80(11)
N1' C5' C6' C7' -172.02(12)
C4' C5' C6' C7' 9.21(19)
N2 C6' C7' C7 0.92(13)
C5' C6' C7' C7 -176.40(12)
N2 C6 C7 C7' -0.30(14)
C5 C6 C7 C7' 178.14(12)
C6' C7' C7 C6 -0.39(14)
C2 C1 N1 C5 -0.7(2)
C4 C5 N1 C1 1.15(19)
C6 C5 N1 C1 179.29(12)
C2' C1' N1' C5' 0.20(18)
C4' C5' N1' C1' -1.44(17)
C6' C5' N1' C1' 179.80(11)
C7' C6' N2 C6 -1.14(13)
C5' C6' N2 C6 176.50(10)
C7 C6 N2 C6' 0.89(13)
C5 C6 N2 C6' -177.73(10)
